data_2014293
loop_
_publ_author_name
'Chang, Wen-Fu'
'Wen, Yuh-Sheng'
'Liu, Ling-Kang'

_publ_section_title
;
 3,6-Bis(2-pyridyl)di-1,2,4-triazolo[3,4-<i>a</i>:4',3'-<i>c</i>]phthalazine
;
_journal_issue 9
_journal_name_full 'Acta Crystallographica Section C'
_journal_page_first o665
_journal_page_last o667
_journal_paper_doi 10.1107/S0108270104016737
_journal_volume 60
_journal_year 2004
_chemical_formula_iupac 'C20 H12 N8'
_chemical_formula_moiety 'C20 H12 N8'
_chemical_formula_sum 'C20 H12 N8'
_chemical_formula_weight 364.38
_chemical_name_systematic
;
3,6-Bis(2-pyridyl)di-1,2,4-triazolo[3,4-a:4',3'-c]phthalazine
;
_space_group_IT_number 14
_symmetry_cell_setting monoclinic
_symmetry_space_group_name_Hall '-P 2yn'
_symmetry_space_group_name_H-M 'P 1 21/n 1'
_atom_sites_solution_hydrogens geom
_atom_sites_solution_primary direct
_atom_sites_solution_secondary difmap
_cell_angle_alpha 90.00
_cell_angle_beta 91.23(2)
_cell_angle_gamma 90.00
_cell_formula_units_Z 4
_cell_length_a 8.1968(12)
_cell_length_b 12.390(2)
_cell_length_c 16.409(5)
_cell_measurement_reflns_used 25
_cell_measurement_temperature 293(2)
_cell_measurement_theta_max 18.50
_cell_measurement_theta_min 5.84
_cell_volume 1666.1(6)
_computing_cell_refinement 'CAD-4 Express'
_computing_data_collection 'CAD-4 Express (Enraf--Nonius, 1994)'
_computing_data_reduction 'XCAD4 (Harms & Wocadlo, 1995)'
_computing_molecular_graphics 'Ortep-3 for Windows (Farrugia, 1997)'
_computing_publication_material 'WinGX (Farrugia, 1999)'
_computing_structure_refinement 'SHELXL97 (Sheldrick, 1997)'
_computing_structure_solution 'SHELXS97 (Sheldrick, 1997)'
_diffrn_ambient_temperature 293(2)
_diffrn_measured_fraction_theta_full 0.999
_diffrn_measured_fraction_theta_max 0.999
_diffrn_measurement_device_type 'Enraf--Nonius CAD-4'
_diffrn_measurement_method 'non-profiled \w/2\q scans'
_diffrn_radiation_monochromator graphite
_diffrn_radiation_source 'fine-focus sealed tube'
_diffrn_radiation_type MoK\a
_diffrn_radiation_wavelength 0.71073
_diffrn_reflns_av_R_equivalents 0.0179
_diffrn_reflns_av_sigmaI/netI 0.0305
_diffrn_reflns_limit_h_max 9
_diffrn_reflns_limit_h_min 0
_diffrn_reflns_limit_k_max 14
_diffrn_reflns_limit_k_min 0
_diffrn_reflns_limit_l_max 19
_diffrn_reflns_limit_l_min -19
_diffrn_reflns_number 3147
_diffrn_reflns_theta_full 25.00
_diffrn_reflns_theta_max 25.00
_diffrn_reflns_theta_min 2.00
_diffrn_standards_decay_% 1
_diffrn_standards_interval_time 60
_diffrn_standards_number 3
_exptl_absorpt_coefficient_mu 0.095
_exptl_absorpt_correction_T_max 0.9808
_exptl_absorpt_correction_T_min 0.9687
_exptl_absorpt_correction_type '\y scan'
_exptl_absorpt_process_details
;
 (North et al., 1968)
;
_exptl_crystal_colour 'light brown'
_exptl_crystal_density_diffrn 1.453
_exptl_crystal_density_method 'not measured'
_exptl_crystal_description prism
_exptl_crystal_F_000 752
_exptl_crystal_size_max 0.4
_exptl_crystal_size_mid 0.3
_exptl_crystal_size_min 0.2
_refine_diff_density_max 0.138
_refine_diff_density_min -0.153
_refine_ls_extinction_coef 0.0127(13)
_refine_ls_extinction_expression Fc^*^=kFc[1+0.001xFc^2^\l^3^/sin(2\q)]^-1/4^
_refine_ls_extinction_method SHELXL97
_refine_ls_goodness_of_fit_ref 1.019
_refine_ls_hydrogen_treatment constr
_refine_ls_matrix_type full
_refine_ls_number_parameters 254
_refine_ls_number_reflns 2929
_refine_ls_number_restraints 0
_refine_ls_restrained_S_all 1.019
_refine_ls_R_factor_all 0.0590
_refine_ls_R_factor_gt 0.0333
_refine_ls_shift/su_max 0.001
_refine_ls_shift/su_mean 0.000
_refine_ls_structure_factor_coef Fsqd
_refine_ls_weighting_details 'calc w=1/[\s^2^(Fo^2^)+(0.04P)^2^+0.3394P] where P=(Fo^2^+2Fc^2^)/3'
_refine_ls_weighting_scheme calc
_refine_ls_wR_factor_gt 0.0833
_refine_ls_wR_factor_ref 0.0949
_reflns_number_gt 2101
_reflns_number_total 2929
_reflns_threshold_expression I>2\s(I)
_cod_data_source_file tr1093.cif
_cod_data_source_block I
_cod_depositor_comments
;
The following automatic conversions were performed:
'_geom_bond_publ_flag' value 'Yes' changed to 'yes' according to
'/home/saulius/struct/CIF-dictionaries/cif_core.dic' dictionary named
'cif_core.dic' version 2.4.1 from 2010-06-29 (21 time).

Automatic conversion script
Id: cif_fix_enum 1527 2010-12-29 10:47:43Z saulius 

The following automatic conversions were performed:

'_geom_bond_publ_flag' value 'Yes' changed to 'yes' according to
/home/saulius/struct/CIF-dictionaries/cif_core.dic dictionary named
'cif_core.dic' version 2.4.1 from 2010-06-29 (21
time).

'_geom_angle_publ_flag' value 'Yes' changed to 'yes'
according to /home/saulius/struct/CIF-dictionaries/cif_core.dic
dictionary named 'cif_core.dic' version 2.4.1 from 2010-06-29 (24
times).

'_geom_torsion_publ_flag' value 'Yes' changed to 'yes'
according to /home/saulius/struct/CIF-dictionaries/cif_core.dic
dictionary named 'cif_core.dic' version 2.4.1 from 2010-06-29 (16
times).

Automatic conversion script
Id: cif_fix_values 1715 2011-07-08 13:25:40Z adriana 
;
_cod_original_sg_symbol_H-M 'P 21/n'
_cod_database_code 2014293
_cod_database_fobs_code 2014293

loop_
_symmetry_equiv_pos_as_xyz
'x, y, z'
'-x+1/2, y+1/2, -z+1/2'
'-x, -y, -z'
'x-1/2, -y-1/2, z-1/2'

loop_
_atom_site_label
_atom_site_fract_x
_atom_site_fract_y
_atom_site_fract_z
_atom_site_U_iso_or_equiv
_atom_site_adp_type
_atom_site_calc_flag
_atom_site_refinement_flags
_atom_site_occupancy
_atom_site_disorder_assembly
_atom_site_disorder_group
_atom_site_type_symbol
N1 0.01910(16) 0.84254(11) 0.58191(7) 0.0362(3) Uani d . 1 . . N
N2 -0.01094(16) 0.85012(11) 0.66450(7) 0.0367(3) Uani d . 1 . . N
N11 0.13455(18) 0.89263(13) 0.46880(8) 0.0496(4) Uani d . 1 . . N
N12 0.03278(19) 0.80564(13) 0.45265(8) 0.0501(4) Uani d . 1 . . N
N14 0.05590(19) 0.89496(13) 0.79008(9) 0.0512(4) Uani d . 1 . . N
N15 -0.09433(19) 0.84524(13) 0.78929(8) 0.0503(4) Uani d . 1 . . N
N22 -0.09507(18) 0.61730(13) 0.59863(8) 0.0467(4) Uani d . 1 . . N
N32 -0.35555(17) 0.79389(12) 0.61635(8) 0.0448(4) Uani d . 1 . . N
C3 0.1035(2) 0.89927(14) 0.71459(10) 0.0407(4) Uani d . 1 . . C
C4 0.2364(2) 0.96101(13) 0.68143(10) 0.0393(4) Uani d . 1 . . C
C5 0.3548(2) 1.00964(15) 0.73134(11) 0.0482(5) Uani d . 1 . . C
H5 0.3570 0.9968 0.7872 0.058 Uiso calc R 1 . . H
C6 0.4676(2) 1.07630(17) 0.69763(12) 0.0554(5) Uani d . 1 . . C
H6 0.5477 1.1080 0.7307 0.066 Uiso calc R 1 . . H
C7 0.4637(2) 1.09698(17) 0.61491(13) 0.0597(5) Uani d . 1 . . C
H7 0.5396 1.1441 0.5931 0.072 Uiso calc R 1 . . H
C8 0.3489(2) 1.04882(16) 0.56413(12) 0.0517(5) Uani d . 1 . . C
H8 0.3475 1.0630 0.5085 0.062 Uiso calc R 1 . . H
C9 0.2353(2) 0.97871(14) 0.59715(10) 0.0403(4) Uani d . 1 . . C
C10 0.1275(2) 0.91271(14) 0.54713(10) 0.0399(4) Uani d . 1 . . C
C13 -0.0324(2) 0.77310(14) 0.52089(9) 0.0393(4) Uani d . 1 . . C
C16 -0.1377(2) 0.82081(14) 0.71403(9) 0.0394(4) Uani d . 1 . . C
C21 -0.1209(2) 0.67138(14) 0.52889(9) 0.0391(4) Uani d . 1 . . C
C23 -0.1693(2) 0.52197(17) 0.60461(11) 0.0545(5) Uani d . 1 . . C
H23 -0.1544 0.4832 0.6527 0.065 Uiso calc R 1 . . H
C24 -0.2666(2) 0.47728(17) 0.54405(12) 0.0568(5) Uani d . 1 . . C
H24 -0.3150 0.4102 0.5512 0.068 Uiso calc R 1 . . H
C25 -0.2906(2) 0.53393(17) 0.47285(11) 0.0546(5) Uani d . 1 . . C
H25 -0.3562 0.5060 0.4310 0.066 Uiso calc R 1 . . H
C26 -0.2159(2) 0.63285(16) 0.46458(10) 0.0473(5) Uani d . 1 . . C
H26 -0.2291 0.6728 0.4169 0.057 Uiso calc R 1 . . H
C31 -0.3006(2) 0.77931(13) 0.69284(10) 0.0392(4) Uani d . 1 . . C
C33 -0.5062(2) 0.75735(17) 0.59940(12) 0.0532(5) Uani d . 1 . . C
H33 -0.5466 0.7648 0.5463 0.064 Uiso calc R 1 . . H
C34 -0.6051(2) 0.70944(16) 0.65571(13) 0.0545(5) Uani d . 1 . . C
H34 -0.7087 0.6848 0.6409 0.065 Uiso calc R 1 . . H
C35 -0.5465(2) 0.69901(17) 0.73456(13) 0.0575(5) Uani d . 1 . . C
H35 -0.6114 0.6689 0.7744 0.069 Uiso calc R 1 . . H
C36 -0.3919(2) 0.73348(16) 0.75362(11) 0.0505(5) Uani d . 1 . . C
H36 -0.3492 0.7262 0.8063 0.061 Uiso calc R 1 . . H

loop_
_atom_site_aniso_label
_atom_site_aniso_U_11
_atom_site_aniso_U_22
_atom_site_aniso_U_33
_atom_site_aniso_U_12
_atom_site_aniso_U_13
_atom_site_aniso_U_23
N1 0.0412(7) 0.0434(8) 0.0242(7) 0.0003(7) 0.0040(5) -0.0008(6)
N2 0.0423(8) 0.0433(8) 0.0246(6) -0.0014(6) 0.0024(6) -0.0012(6)
N11 0.0535(9) 0.0633(10) 0.0322(8) -0.0080(8) 0.0056(7) 0.0020(7)
N12 0.0551(9) 0.0647(10) 0.0308(8) -0.0069(8) 0.0054(7) -0.0038(7)
N14 0.0594(10) 0.0619(10) 0.0324(8) -0.0103(8) 0.0011(7) -0.0043(7)
N15 0.0587(10) 0.0603(10) 0.0320(8) -0.0103(8) 0.0047(7) -0.0037(7)
N22 0.0517(9) 0.0516(9) 0.0364(8) -0.0013(7) -0.0045(7) 0.0003(7)
N32 0.0443(8) 0.0523(9) 0.0378(8) 0.0041(7) 0.0038(6) 0.0029(7)
C3 0.0465(10) 0.0437(10) 0.0316(8) 0.0006(8) -0.0017(7) -0.0040(7)
C4 0.0412(9) 0.0392(9) 0.0375(9) 0.0032(8) -0.0003(7) -0.0013(7)
C5 0.0513(11) 0.0512(11) 0.0417(10) -0.0010(9) -0.0050(8) -0.0011(8)
C6 0.0505(11) 0.0564(12) 0.0588(12) -0.0088(10) -0.0071(9) -0.0032(10)
C7 0.0546(12) 0.0591(13) 0.0655(13) -0.0159(10) 0.0034(10) 0.0070(10)
C8 0.0549(11) 0.0538(12) 0.0463(11) -0.0049(9) 0.0029(9) 0.0095(9)
C9 0.0419(9) 0.0394(9) 0.0395(9) 0.0038(8) 0.0012(7) 0.0007(7)
C10 0.0398(9) 0.0468(10) 0.0332(9) 0.0024(8) 0.0032(7) 0.0047(7)
C13 0.0408(9) 0.0502(10) 0.0268(8) 0.0036(8) 0.0003(7) -0.0042(7)
C16 0.0474(10) 0.0427(9) 0.0282(8) 0.0002(8) 0.0067(7) -0.0005(7)
C21 0.0395(9) 0.0478(10) 0.0301(8) 0.0035(8) 0.0015(7) -0.0052(7)
C23 0.0644(13) 0.0529(12) 0.0459(11) -0.0041(10) -0.0069(9) 0.0055(9)
C24 0.0659(13) 0.0515(11) 0.0528(12) -0.0083(10) -0.0037(10) -0.0031(9)
C25 0.0594(12) 0.0641(13) 0.0401(10) -0.0100(10) -0.0049(9) -0.0110(9)
C26 0.0543(11) 0.0567(12) 0.0309(9) -0.0006(9) -0.0027(8) -0.0036(8)
C31 0.0454(10) 0.0381(9) 0.0344(9) 0.0022(8) 0.0071(7) -0.0018(7)
C33 0.0488(11) 0.0611(12) 0.0495(11) 0.0083(10) -0.0036(9) -0.0002(9)
C34 0.0424(10) 0.0495(11) 0.0718(14) -0.0022(9) 0.0048(9) -0.0047(10)
C35 0.0572(12) 0.0552(12) 0.0608(13) -0.0093(10) 0.0167(10) 0.0039(10)
C36 0.0568(11) 0.0553(12) 0.0397(10) -0.0058(9) 0.0090(8) 0.0036(8)

loop_
_atom_type_symbol
_atom_type_description
_atom_type_scat_dispersion_real
_atom_type_scat_dispersion_imag
_atom_type_scat_source
N N 0.0061 0.0033 'International Tables Vol C Tables 4.2.6.8 and 6.1.1.4'
C C 0.0033 0.0016 'International Tables Vol C Tables 4.2.6.8 and 6.1.1.4'
H H 0.0000 0.0000 'International Tables Vol C Tables 4.2.6.8 and 6.1.1.4'

loop_
_geom_angle_atom_site_label_1
_geom_angle_atom_site_label_2
_geom_angle_atom_site_label_3
_geom_angle
_geom_angle_publ_flag
C10 N1 C13 106.46(13) yes
C10 N1 N2 119.52(13) yes
C13 N1 N2 133.95(14) yes
C3 N2 C16 106.07(13) yes
C3 N2 N1 118.75(13) yes
C16 N2 N1 135.17(13) yes
C10 N11 N12 107.22(14) yes
C13 N12 N11 109.27(14) yes
C3 N14 N15 107.13(14) yes
C16 N15 N14 109.65(14) yes
C23 N22 C21 116.25(15) ?
C31 N32 C33 116.12(16) ?
N14 C3 N2 109.51(15) yes
N14 C3 C4 128.35(16) yes
N2 C3 C4 121.22(14) yes
C5 C4 C9 120.15(16) ?
C5 C4 C3 121.87(16) ?
C9 C4 C3 117.75(15) yes
C6 C5 C4 119.51(17) ?
C6 C5 H5 120.2 ?
C4 C5 H5 120.2 ?
C5 C6 C7 120.58(18) ?
C5 C6 H6 119.7 ?
C7 C6 H6 119.7 ?
C8 C7 C6 120.98(19) ?
C8 C7 H7 119.5 ?
C6 C7 H7 119.5 ?
C7 C8 C9 119.23(17) ?
C7 C8 H8 120.4 ?
C9 C8 H8 120.4 ?
C8 C9 C4 119.49(16) ?
C8 C9 C10 122.53(16) ?
C4 C9 C10 117.57(15) yes
N11 C10 N1 109.21(15) yes
N11 C10 C9 128.61(16) yes
N1 C10 C9 120.93(14) yes
N12 C13 N1 107.66(15) yes
N12 C13 C21 123.55(15) yes
N1 C13 C21 128.13(14) yes
N15 C16 N2 107.49(15) yes
N15 C16 C31 122.08(15) yes
N2 C16 C31 130.21(14) yes
N22 C21 C26 123.75(17) ?
N22 C21 C13 116.02(14) ?
C26 C21 C13 120.10(15) ?
N22 C23 C24 124.14(18) ?
N22 C23 H23 117.9 ?
C24 C23 H23 117.9 ?
C25 C24 C23 118.60(19) ?
C25 C24 H24 120.7 ?
C23 C24 H24 120.7 ?
C24 C25 C26 118.83(17) ?
C24 C25 H25 120.6 ?
C26 C25 H25 120.6 ?
C25 C26 C21 118.42(17) ?
C25 C26 H26 120.8 ?
C21 C26 H26 120.8 ?
N32 C31 C36 123.80(16) ?
N32 C31 C16 117.55(15) ?
C36 C31 C16 118.54(15) ?
N32 C33 C34 124.05(18) ?
N32 C33 H33 118.0 ?
C34 C33 H33 118.0 ?
C35 C34 C33 118.25(18) ?
C35 C34 H34 120.9 ?
C33 C34 H34 120.9 ?
C36 C35 C34 119.24(18) ?
C36 C35 H35 120.4 ?
C34 C35 H35 120.4 ?
C35 C36 C31 118.49(18) ?
C35 C36 H36 120.8 ?
C31 C36 H36 120.8 ?

loop_
_geom_bond_atom_site_label_1
_geom_bond_atom_site_label_2
_geom_bond_site_symmetry_2
_geom_bond_distance
_geom_bond_publ_flag
N1 C10 . 1.376(2) yes
N1 C13 . 1.380(2) yes
N1 N2 . 1.3857(17) yes
N2 C3 . 1.376(2) yes
N2 C16 . 1.382(2) yes
N11 C10 . 1.312(2) yes
N11 N12 . 1.385(2) yes
N12 C13 . 1.314(2) yes
N14 C3 . 1.308(2) yes
N14 N15 . 1.377(2) yes
N15 C16 . 1.313(2) yes
N22 C23 . 1.333(2) yes
N22 C21 . 1.339(2) yes
N32 C31 . 1.337(2) yes
N32 C33 . 1.339(2) yes
C3 C4 . 1.446(2) yes
C4 C5 . 1.394(2) ?
C4 C9 . 1.400(2) yes
C5 C6 . 1.366(3) ?
C5 H5 . 0.9300 ?
C6 C7 . 1.381(3) ?
C6 H6 . 0.9300 ?
C7 C8 . 1.379(3) ?
C7 H7 . 0.9300 ?
C8 C9 . 1.392(2) ?
C8 H8 . 0.9300 ?
C9 C10 . 1.446(2) yes
C13 C21 . 1.461(2) yes
C16 C31 . 1.465(2) yes
C21 C26 . 1.383(2) ?
C23 C24 . 1.377(3) ?
C23 H23 . 0.9300 ?
C24 C25 . 1.374(3) ?
C24 H24 . 0.9300 ?
C25 C26 . 1.378(3) ?
C25 H25 . 0.9300 ?
C26 H26 . 0.9300 ?
C31 C36 . 1.382(2) ?
C33 C34 . 1.376(3) ?
C33 H33 . 0.9300 ?
C34 C35 . 1.376(3) ?
C34 H34 . 0.9300 ?
C35 C36 . 1.367(3) ?
C35 H35 . 0.9300 ?
C36 H36 . 0.9300 ?
N22 N32 . 3.075(2) yes

loop_
_geom_torsion_atom_site_label_1
_geom_torsion_atom_site_label_2
_geom_torsion_atom_site_label_3
_geom_torsion_atom_site_label_4
_geom_torsion
_geom_torsion_publ_flag
C10 N1 N2 C3 -22.1(2) yes
C10 N1 N2 C16 156.20(17) yes
C13 N1 N2 C3 154.54(17) yes
C13 N1 N2 C16 -27.2(3) yes
N2 N1 C10 N11 -178.70(13) ?
N2 N1 C10 C9 13.0(2) ?
C13 N1 C10 N11 3.83(18) ?
C13 N1 C10 C9 -164.48(15) ?
N2 N1 C13 N12 178.71(15) yes
N2 N1 C13 C21 -10.5(3) yes
C10 N1 C13 N12 -4.35(18) ?
C10 N1 C13 C21 166.47(16) ?
N1 N2 C3 N14 -177.73(14) ?
N1 N2 C3 C4 12.3(2) ?
C16 N2 C3 N14 3.52(18) ?
C16 N2 C3 C4 -166.38(15) ?
N1 N2 C16 N15 177.71(15) yes
N1 N2 C16 C31 -7.7(3) yes
C3 N2 C16 N15 -3.85(18) ?
C3 N2 C16 C31 170.74(17) ?
C10 N11 N12 C13 -0.94(19) ?
N12 N11 C10 N1 -1.85(18) ?
N12 N11 C10 C9 165.29(17) ?
N11 N12 C13 N1 3.32(18) ?
N11 N12 C13 C21 -168.02(15) ?
C3 N14 N15 C16 -0.66(19) ?
N15 N14 C3 N2 -1.84(19) ?
N15 N14 C3 C4 167.14(17) ?
N14 N15 C16 N2 2.84(19) ?
N14 N15 C16 C31 -172.28(15) ?
C23 N22 C21 C13 -176.85(16) ?
C23 N22 C21 C26 -1.1(3) ?
C21 N22 C23 H23 -179.22 ?
C21 N22 C23 C24 0.8(3) ?
C33 N32 C31 C16 -178.47(16) ?
C33 N32 C31 C36 -2.5(3) ?
C31 N32 C33 H33 -178.45 ?
C31 N32 C33 C34 1.6(3) ?
N2 C3 C4 C5 -178.85(16) ?
N2 C3 C4 C9 6.5(2) ?
N14 C3 C4 C5 13.3(3) ?
N14 C3 C4 C9 -161.29(18) ?
C3 C4 C5 H5 6.8 ?
C3 C4 C5 C6 -173.16(17) ?
C9 C4 C5 H5 -178.69 ?
C9 C4 C5 C6 1.3(3) ?
C3 C4 C9 C8 171.93(16) ?
C3 C4 C9 C10 -15.3(2) ?
C5 C4 C9 C8 -2.8(3) ?
C5 C4 C9 C10 169.99(16) ?
C4 C5 C6 H6 -179.07 ?
C4 C5 C6 C7 0.9(3) ?
H5 C5 C6 H6 0.9 ?
H5 C5 C6 C7 -179.08 ?
C5 C6 C7 H7 178.29 ?
C5 C6 C7 C8 -1.7(3) ?
H6 C6 C7 H7 -1.7 ?
H6 C6 C7 C8 178.28 ?
C6 C7 C8 H8 -179.77 ?
C6 C7 C8 C9 0.2(3) ?
H7 C7 C8 H8 0.2 ?
H7 C7 C8 C9 -179.77 ?
C7 C8 C9 C4 2.0(3) ?
C7 C8 C9 C10 -170.39(18) ?
H8 C8 C9 C4 -178.02 ?
H8 C8 C9 C10 9.6 ?
C4 C9 C10 N1 6.1(2) ?
C4 C9 C10 N11 -159.77(17) ?
C8 C9 C10 N1 178.56(16) ?
C8 C9 C10 N11 12.7(3) ?
N1 C13 C21 N22 -28.8(3) yes
N1 C13 C21 C26 155.25(17) yes
N12 C13 C21 N22 140.68(17) yes
N12 C13 C21 C26 -35.3(3) yes
N2 C16 C31 N32 -18.1(3) yes
N2 C16 C31 C36 165.71(17) yes
N15 C16 C31 N32 155.82(16) yes
N15 C16 C31 C36 -20.4(3) yes
N22 C21 C26 C25 1.0(3) ?
N22 C21 C26 H26 -178.98 ?
C13 C21 C26 C25 176.64(16) ?
C13 C21 C26 H26 -3.4 ?
N22 C23 C24 H24 179.56 ?
N22 C23 C24 C25 -0.4(3) ?
H23 C23 C24 H24 -0.5 ?
H23 C23 C24 C25 179.55 ?
C23 C24 C25 H25 -179.66 ?
C23 C24 C25 C26 0.3(3) ?
H24 C24 C25 H25 0.3 ?
H24 C24 C25 C26 -179.66 ?
C24 C25 C26 C21 -0.6(3) ?
C24 C25 C26 H26 179.39 ?
H25 C25 C26 C21 179.39 ?
H25 C25 C26 H26 -0.6 ?
N32 C31 C36 C35 1.3(3) ?
N32 C31 C36 H36 -178.73 ?
C16 C31 C36 C35 177.22(17) ?
C16 C31 C36 H36 -2.8 ?
N32 C33 C34 H34 -179.45 ?
N32 C33 C34 C35 0.5(3) ?
H33 C33 C34 H34 0.5 ?
H33 C33 C34 C35 -179.45 ?
C33 C34 C35 H35 178.18 ?
C33 C34 C35 C36 -1.8(3) ?
H34 C34 C35 H35 -1.8 ?
H34 C34 C35 C36 178.17 ?
C34 C35 C36 C31 1.0(3) ?
C34 C35 C36 H36 -179.02 ?
H35 C35 C36 C31 -179.02 ?
H35 C35 C36 H36 1.0 ?

loop_
_cod_related_entry_id
_cod_related_entry_database
_cod_related_entry_code
1 ChemSpider 21134086
